data_4328173
loop_
_publ_author_name
'Pedro Ivo da Silva Maia'
'Hung Huy Nguyen'
'Daniela Ponader'
'Adelheid Hagenbach'
'Silke Bergemann'
'Ronald Gust'
'Victor Marcelo Deflon'
'Ulrich Abram'

_publ_contact_author_address
;Freie Universit\"at Berlin, Institute of 
Chemistry and Biochemistry, Fabeckstr. 34-36,
 D-14195 Berlin, Germany
;
_publ_contact_author_email abram@chemie.fu-berlin.de
_publ_contact_author_fax '(#49) 30 83852676'
_publ_contact_author_name 'Ulrich Abram'
_publ_contact_author_phone '(#49) 30 83854002'
_publ_section_title
;
 Neutral Gold Complexes with Tridentate SNS Thiosemicarbazide Ligands
;
_journal_name_full 'Inorganic Chemistry'
_journal_page_first 1604
_journal_page_last 1613
_journal_paper_doi 10.1021/ic201905t
_journal_volume 51
_journal_year 2012
_chemical_formula_moiety 'C18 H23 Au N6 O S2'
_chemical_formula_sum 'C18 H23 Au N6 O S2'
_chemical_formula_weight 600.51
_chemical_name_common '[Au(MORTSC(CN)]'
_chemical_name_systematic
;
Cyanato(N-(N'',N''-diethylaminothiocarbonyl)-N'(N''', N'''-
morpholinecarbothioamide)benzamidineto)gold(III)
;
_space_group_IT_number 14
_symmetry_cell_setting monoclinic
_symmetry_space_group_name_Hall '-P 2ybc'
_symmetry_space_group_name_H-M 'P 1 21/c 1'
_atom_sites_solution_hydrogens geom
_atom_sites_solution_primary direct
_atom_sites_solution_secondary difmap
_audit_creation_method SHELXL-97
_cell_angle_alpha 90.00
_cell_angle_beta 114.85(1)
_cell_angle_gamma 90.00
_cell_formula_units_Z 4
_cell_length_a 11.883(1)
_cell_length_b 14.571(1)
_cell_length_c 13.368(1)
_cell_measurement_reflns_used 7556
_cell_measurement_temperature 200(2)
_cell_measurement_theta_max 29.53
_cell_measurement_theta_min 2.35
_cell_volume 2100.3(3)
_computing_cell_refinement 'STOE X-AREA'
_computing_data_collection 'STOE X-AREA'
_computing_data_reduction 'STOE X-RED'
_computing_molecular_graphics 'Ortep-3 for Windows (Farrugia, 1997)'
_computing_publication_material 'WinGX publication routines (Farrugia, 1999)'
_computing_structure_refinement 'SHELXL-97 (Sheldrick, 1997)'
_computing_structure_solution 'SHELXS-97 (Sheldrick, 1997)'
_diffrn_ambient_temperature 200(2)
_diffrn_detector_area_resol_mean 6.67
_diffrn_measured_fraction_theta_full 0.986
_diffrn_measured_fraction_theta_max 0.986
_diffrn_measurement_device_type 'STOE IPDS 2T'
_diffrn_measurement_method 'rotation method'
_diffrn_radiation_monochromator graphite
_diffrn_radiation_source 'fine-focus sealed tube'
_diffrn_radiation_type MoK\a
_diffrn_radiation_wavelength 0.71073
_diffrn_reflns_av_R_equivalents 0.0794
_diffrn_reflns_av_sigmaI/netI 0.1042
_diffrn_reflns_limit_h_max 16
_diffrn_reflns_limit_h_min -12
_diffrn_reflns_limit_k_max 17
_diffrn_reflns_limit_k_min -19
_diffrn_reflns_limit_l_max 18
_diffrn_reflns_limit_l_min -18
_diffrn_reflns_number 13384
_diffrn_reflns_theta_full 29.20
_diffrn_reflns_theta_max 29.20
_diffrn_reflns_theta_min 2.18
_exptl_absorpt_coefficient_mu 7.224
_exptl_absorpt_correction_T_max 0.6790
_exptl_absorpt_correction_T_min 0.3397
_exptl_absorpt_correction_type integration
_exptl_crystal_colour red
_exptl_crystal_density_diffrn 1.899
_exptl_crystal_description prism
_exptl_crystal_F_000 1168
_exptl_crystal_size_max 0.155
_exptl_crystal_size_mid 0.110
_exptl_crystal_size_min 0.070
_refine_diff_density_max 1.700
_refine_diff_density_min -1.293
_refine_diff_density_rms 0.349
_refine_ls_extinction_coef 0.0068(3)
_refine_ls_extinction_expression Fc^*^=kFc[1+0.001xFc^2^\l^3^/sin(2\q)]^-1/4^
_refine_ls_extinction_method SHELXL
_refine_ls_goodness_of_fit_ref 0.868
_refine_ls_hydrogen_treatment constr
_refine_ls_matrix_type full
_refine_ls_number_parameters 256
_refine_ls_number_reflns 5609
_refine_ls_number_restraints 0
_refine_ls_restrained_S_all 0.868
_refine_ls_R_factor_all 0.0799
_refine_ls_R_factor_gt 0.0394
_refine_ls_shift/su_max 0.002
_refine_ls_shift/su_mean 0.000
_refine_ls_structure_factor_coef Fsqd
_refine_ls_weighting_details 'calc w=1/[\s^2^(Fo^2^)+(0.0496P)^2^+0.0000P] where P=(Fo^2^+2Fc^2^)/3'
_refine_ls_weighting_scheme calc
_refine_ls_wR_factor_gt 0.0813
_refine_ls_wR_factor_ref 0.1026
_reflns_number_gt 3434
_reflns_number_total 5609
_reflns_threshold_expression >2sigma(I)
_cod_data_source_file ic201905t_si_001_6.cif
_cod_data_source_block aul3cn
_cod_original_cell_volume 2100.4(3)
_cod_original_sg_symbol_H-M 'P 21/c'
_cod_database_code 4328173

loop_
_symmetry_equiv_pos_as_xyz
'x, y, z'
'-x, y+1/2, -z+1/2'
'-x, -y, -z'
'x, -y-1/2, z-1/2'

loop_
_atom_site_label
_atom_site_type_symbol
_atom_site_fract_x
_atom_site_fract_y
_atom_site_fract_z
_atom_site_U_iso_or_equiv
_atom_site_adp_type
_atom_site_occupancy
_atom_site_symmetry_multiplicity
_atom_site_calc_flag
_atom_site_refinement_flags
Au1 Au 0.93214(3) 0.98431(2) 0.14923(2) 0.03092(11) Uani 1 1 d .
S1 S 0.8539(2) 0.85517(16) 0.19591(19) 0.0475(5) Uani 1 1 d .
S2 S 1.02059(19) 1.11043(15) 0.10984(16) 0.0394(5) Uani 1 1 d .
O O 0.8968(6) 1.3843(4) -0.1736(5) 0.0507(15) Uani 1 1 d .
N1 N 0.6412(6) 0.8994(4) 0.0132(5) 0.0324(13) Uani 1 1 d .
N2 N 0.7790(5) 1.0175(4) 0.0136(4) 0.0301(12) Uani 1 1 d .
N3 N 0.7819(6) 1.0985(4) -0.0436(5) 0.0337(14) Uani 1 1 d .
N4 N 0.8984(7) 1.2168(4) -0.0654(5) 0.0371(15) Uani 1 1 d .
N5 N 0.6251(6) 0.7999(4) 0.1363(5) 0.0365(14) Uani 1 1 d .
N6 N 1.1756(8) 0.9420(7) 0.3576(6) 0.061(2) Uani 1 1 d .
C1 C 0.6969(8) 0.8556(5) 0.1072(6) 0.0346(17) Uani 1 1 d .
C2 C 0.6794(7) 0.9677(5) -0.0337(6) 0.0296(16) Uani 1 1 d .
C3 C 0.8850(7) 1.1419(5) -0.0077(6) 0.0308(15) Uani 1 1 d .
C4 C 1.0897(8) 0.9565(6) 0.2814(6) 0.0404(19) Uani 1 1 d .
C21 C 0.5897(6) 0.9828(5) -0.1517(5) 0.0304(14) Uani 1 1 d .
C22 C 0.4629(7) 0.9704(5) -0.1815(6) 0.0363(17) Uani 1 1 d .
H22 H 0.4345 0.9570 -0.1281 0.044 Uiso 1 1 calc R
C23 C 0.3799(8) 0.9784(6) -0.2915(7) 0.0449(19) Uani 1 1 d .
H23 H 0.2954 0.9714 -0.3113 0.054 Uiso 1 1 calc R
C24 C 0.4213(9) 0.9965(6) -0.3717(6) 0.048(2) Uani 1 1 d .
H24 H 0.3651 1.0023 -0.4451 0.058 Uiso 1 1 calc R
C25 C 0.5465(9) 1.0060(6) -0.3419(6) 0.046(2) Uani 1 1 d .
H25 H 0.5752 1.0165 -0.3958 0.055 Uiso 1 1 calc R
C26 C 0.6296(8) 1.0001(5) -0.2326(6) 0.0360(18) Uani 1 1 d .
H26 H 0.7139 1.0079 -0.2134 0.043 Uiso 1 1 calc R
C41 C 0.7889(8) 1.2455(6) -0.1647(6) 0.0419(19) Uani 1 1 d .
H41A H 0.7313 1.2782 -0.1434 0.050 Uiso 1 1 calc R
H41B H 0.7470 1.1920 -0.2071 0.050 Uiso 1 1 calc R
C42 C 0.8307(9) 1.3072(6) -0.2338(7) 0.047(2) Uani 1 1 d .
H42A H 0.8830 1.2725 -0.2595 0.057 Uiso 1 1 calc R
H42B H 0.7587 1.3279 -0.2979 0.057 Uiso 1 1 calc R
C43 C 1.0049(9) 1.3551(6) -0.0803(7) 0.049(2) Uani 1 1 d .
H43A H 1.0503 1.4085 -0.0402 0.058 Uiso 1 1 calc R
H43B H 1.0585 1.3210 -0.1053 0.058 Uiso 1 1 calc R
C44 C 0.9719(8) 1.2958(6) -0.0050(7) 0.046(2) Uani 1 1 d .
H44A H 1.0470 1.2746 0.0556 0.055 Uiso 1 1 calc R
H44B H 0.9247 1.3314 0.0255 0.055 Uiso 1 1 calc R
C51 C 0.6753(9) 0.7389(6) 0.2316(7) 0.047(2) Uani 1 1 d .
H51A H 0.7593 0.7222 0.2446 0.056 Uiso 1 1 calc R
H51B H 0.6263 0.6831 0.2148 0.056 Uiso 1 1 calc R
C52 C 0.6767(12) 0.7805(8) 0.3352(8) 0.072(3) Uani 1 1 d .
H52A H 0.7221 0.8371 0.3509 0.109 Uiso 1 1 calc R
H52B H 0.7156 0.7387 0.3956 0.109 Uiso 1 1 calc R
H52C H 0.5931 0.7921 0.3253 0.109 Uiso 1 1 calc R
C53 C 0.4909(9) 0.7972(6) 0.0725(7) 0.046(2) Uani 1 1 d .
H53A H 0.4630 0.8566 0.0382 0.055 Uiso 1 1 calc R
H53B H 0.4517 0.7860 0.1219 0.055 Uiso 1 1 calc R
C54 C 0.4506(12) 0.7249(8) -0.0149(9) 0.071(3) Uani 1 1 d .
H54A H 0.4710 0.7438 -0.0742 0.106 Uiso 1 1 calc R
H54B H 0.3627 0.7161 -0.0424 0.106 Uiso 1 1 calc R
H54C H 0.4924 0.6683 0.0157 0.106 Uiso 1 1 calc R

loop_
_atom_site_aniso_label
_atom_site_aniso_U_11
_atom_site_aniso_U_22
_atom_site_aniso_U_33
_atom_site_aniso_U_23
_atom_site_aniso_U_13
_atom_site_aniso_U_12
Au1 0.02788(14) 0.03302(16) 0.03202(14) 0.00168(13) 0.01275(10) 0.00038(15)
S1 0.0336(11) 0.0464(13) 0.0578(12) 0.0213(10) 0.0146(9) -0.0003(10)
S2 0.0316(10) 0.0408(12) 0.0404(10) 0.0027(8) 0.0098(8) -0.0073(9)
O 0.056(4) 0.034(3) 0.064(4) 0.008(3) 0.027(3) -0.005(3)
N1 0.031(3) 0.032(4) 0.035(3) 0.000(2) 0.015(3) -0.002(3)
N2 0.027(3) 0.029(3) 0.034(3) 0.001(3) 0.012(2) 0.002(3)
N3 0.033(4) 0.029(3) 0.036(3) 0.004(2) 0.012(3) -0.003(3)
N4 0.040(4) 0.031(4) 0.038(3) 0.004(3) 0.014(3) -0.010(3)
N5 0.032(4) 0.030(4) 0.047(4) 0.001(3) 0.017(3) -0.002(3)
N6 0.045(5) 0.080(6) 0.053(4) 0.011(4) 0.017(4) 0.002(4)
C1 0.037(4) 0.025(4) 0.045(4) 0.004(3) 0.020(3) 0.004(3)
C2 0.033(4) 0.024(4) 0.036(3) -0.004(3) 0.017(3) -0.003(3)
C3 0.032(4) 0.027(4) 0.038(4) -0.004(3) 0.019(3) -0.002(3)
C4 0.034(4) 0.049(5) 0.041(4) 0.013(3) 0.018(4) 0.009(4)
C21 0.030(4) 0.027(3) 0.034(3) 0.000(3) 0.013(3) -0.002(3)
C22 0.037(4) 0.028(5) 0.043(4) 0.001(3) 0.016(3) 0.000(3)
C23 0.034(4) 0.039(5) 0.047(4) -0.003(4) 0.003(3) -0.003(4)
C24 0.055(6) 0.043(6) 0.032(4) 0.004(3) 0.004(4) 0.002(4)
C25 0.061(6) 0.034(5) 0.040(4) 0.005(3) 0.018(4) 0.000(4)
C26 0.043(4) 0.024(5) 0.041(4) 0.002(3) 0.017(3) -0.003(3)
C41 0.034(4) 0.041(5) 0.044(4) 0.009(3) 0.011(3) -0.005(4)
C42 0.053(6) 0.033(5) 0.056(5) 0.005(4) 0.023(4) -0.002(4)
C43 0.046(5) 0.035(5) 0.061(5) 0.005(4) 0.018(4) -0.011(4)
C44 0.047(6) 0.037(5) 0.045(4) -0.002(3) 0.011(4) -0.016(4)
C51 0.050(5) 0.034(5) 0.058(5) 0.017(4) 0.023(4) -0.002(4)
C52 0.082(9) 0.084(8) 0.062(6) 0.033(6) 0.041(6) 0.010(7)
C53 0.044(5) 0.042(5) 0.054(5) 0.006(4) 0.023(4) -0.005(4)
C54 0.073(8) 0.057(7) 0.069(7) 0.009(5) 0.017(6) -0.009(6)

loop_
_atom_type_symbol
_atom_type_description
_atom_type_scat_dispersion_real
_atom_type_scat_dispersion_imag
_atom_type_scat_source
C C 0.0033 0.0016 'International Tables Vol C Tables 4.2.6.8 and 6.1.1.4'
H H 0.0000 0.0000 'International Tables Vol C Tables 4.2.6.8 and 6.1.1.4'
Au Au -2.0133 8.8022 'International Tables Vol C Tables 4.2.6.8 and 6.1.1.4'
N N 0.0061 0.0033 'International Tables Vol C Tables 4.2.6.8 and 6.1.1.4'
S S 0.1246 0.1234 'International Tables Vol C Tables 4.2.6.8 and 6.1.1.4'
O O 0.0106 0.0060 'International Tables Vol C Tables 4.2.6.8 and 6.1.1.4'

loop_
_geom_angle_atom_site_label_1
_geom_angle_atom_site_label_2
_geom_angle_atom_site_label_3
_geom_angle
C4 Au1 N2 176.8(3)
C4 Au1 S2 90.9(3)
N2 Au1 S2 85.93(19)
C4 Au1 S1 86.0(3)
N2 Au1 S1 97.18(19)
S2 Au1 S1 176.84(8)
C1 S1 Au1 104.6(3)
C3 S2 Au1 94.4(3)
C42 O C43 110.0(7)
C1 N1 C2 131.9(7)
C2 N2 N3 115.2(6)
C2 N2 Au1 126.6(5)
N3 N2 Au1 117.9(5)
C3 N3 N2 116.6(6)
C3 N4 C44 119.6(6)
C3 N4 C41 117.4(7)
C44 N4 C41 111.6(6)
C1 N5 C53 121.1(7)
C1 N5 C51 122.8(7)
C53 N5 C51 116.1(7)
N1 C1 N5 116.3(7)
N1 C1 S1 128.2(6)
N5 C1 S1 115.4(6)
N2 C2 N1 126.7(6)
N2 C2 C21 121.8(6)
N1 C2 C21 111.5(6)
N3 C3 N4 119.9(7)
N3 C3 S2 125.0(6)
N4 C3 S2 115.0(6)
N6 C4 Au1 177.5(8)
C26 C21 C22 119.1(7)
C26 C21 C2 121.7(7)
C22 C21 C2 118.9(6)
C23 C22 C21 119.4(8)
C23 C22 H22 120.3
C21 C22 H22 120.3
C24 C23 C22 120.8(9)
C24 C23 H23 119.6
C22 C23 H23 119.6
C25 C24 C23 119.3(7)
C25 C24 H24 120.3
C23 C24 H24 120.3
C24 C25 C26 120.4(8)
C24 C25 H25 119.8
C26 C25 H25 119.8
C21 C26 C25 121.0(8)
C21 C26 H26 119.5
C25 C26 H26 119.5
N4 C41 C42 109.0(7)
N4 C41 H41A 109.9
C42 C41 H41A 109.9
N4 C41 H41B 109.9
C42 C41 H41B 109.9
H41A C41 H41B 108.3
O C42 C41 111.8(7)
O C42 H42A 109.3
C41 C42 H42A 109.3
O C42 H42B 109.3
C41 C42 H42B 109.3
H42A C42 H42B 107.9
O C43 C44 111.4(8)
O C43 H43A 109.4
C44 C43 H43A 109.4
O C43 H43B 109.4
C44 C43 H43B 109.4
H43A C43 H43B 108.0
N4 C44 C43 110.2(7)
N4 C44 H44A 109.6
C43 C44 H44A 109.6
N4 C44 H44B 109.6
C43 C44 H44B 109.6
H44A C44 H44B 108.1
N5 C51 C52 113.6(8)
N5 C51 H51A 108.8
C52 C51 H51A 108.8
N5 C51 H51B 108.8
C52 C51 H51B 108.8
H51A C51 H51B 107.7
C51 C52 H52A 109.5
C51 C52 H52B 109.5
H52A C52 H52B 109.5
C51 C52 H52C 109.5
H52A C52 H52C 109.5
H52B C52 H52C 109.5
N5 C53 C54 112.9(8)
N5 C53 H53A 109.0
C54 C53 H53A 109.0
N5 C53 H53B 109.0
C54 C53 H53B 109.0
H53A C53 H53B 107.8
C53 C54 H54A 109.5
C53 C54 H54B 109.5
H54A C54 H54B 109.5
C53 C54 H54C 109.5
H54A C54 H54C 109.5
H54B C54 H54C 109.5

loop_
_geom_bond_atom_site_label_1
_geom_bond_atom_site_label_2
_geom_bond_distance
Au1 C4 2.003(8)
Au1 N2 2.015(6)
Au1 S2 2.286(2)
Au1 S1 2.298(2)
S1 C1 1.739(8)
S2 C3 1.775(8)
O C42 1.412(11)
O C43 1.428(11)
N1 C1 1.315(9)
N1 C2 1.352(9)
N2 C2 1.302(9)
N2 N3 1.415(8)
N3 C3 1.280(10)
N4 C3 1.383(9)
N4 C44 1.466(10)
N4 C41 1.476(10)
N5 C1 1.348(10)
N5 C53 1.458(11)
N5 C51 1.459(10)
N6 C4 1.118(11)
C2 C21 1.503(10)
C21 C26 1.373(10)
C21 C22 1.399(10)
C22 C23 1.390(11)
C22 H22 0.9300
C23 C24 1.380(13)
C23 H23 0.9300
C24 C25 1.376(13)
C24 H24 0.9300
C25 C26 1.381(11)
C25 H25 0.9300
C26 H26 0.9300
C41 C42 1.514(12)
C41 H41A 0.9700
C41 H41B 0.9700
C42 H42A 0.9700
C42 H42B 0.9700
C43 C44 1.499(12)
C43 H43A 0.9700
C43 H43B 0.9700
C44 H44A 0.9700
C44 H44B 0.9700
C51 C52 1.506(14)
C51 H51A 0.9700
C51 H51B 0.9700
C52 H52A 0.9600
C52 H52B 0.9600
C52 H52C 0.9600
C53 C54 1.495(14)
C53 H53A 0.9700
C53 H53B 0.9700
C54 H54A 0.9600
C54 H54B 0.9600
C54 H54C 0.9600
